data_4128624
loop_
_publ_author_name
'Sandmeier, Tobias'
'Goetzke, F. Wieland'
'Krautwald, Simon'
'Carreira, Erick M.'

_publ_section_title
;
 Iridium-Catalyzed Enantioselective Allylic Substitution with Aqueous
 Solutions of Nucleophiles.
;
_journal_issue 31
_journal_name_full 'Journal of the American Chemical Society'
_journal_page_first 12212
_journal_page_last 12218
_journal_paper_doi 10.1021/jacs.9b05830
_journal_volume 141
_journal_year 2019
_chemical_absolute_configuration ad
_chemical_formula_moiety 'C15 H14 N4'
_chemical_formula_sum 'C15 H14 N4'
_chemical_formula_weight 250.30
_space_group_crystal_system monoclinic
_space_group_IT_number 4
_space_group_name_Hall 'P 2yb'
_space_group_name_H-M_alt 'P 1 21 1'
_atom_sites_solution_hydrogens mixed
_atom_sites_solution_primary dual
_audit_creation_date 2018-11-13
_audit_creation_method
;
Olex2 1.2
(compiled 2018.05.29 svn.r3508 for OlexSys, GUI svn.r5506)
;
_cell_angle_alpha 90
_cell_angle_beta 91.2759(7)
_cell_angle_gamma 90
_cell_formula_units_Z 2
_cell_length_a 5.55961(5)
_cell_length_b 8.22570(5)
_cell_length_c 13.54910(8)
_cell_measurement_reflns_used 19588
_cell_measurement_temperature 100.0(1)
_cell_measurement_theta_max 79.2420
_cell_measurement_theta_min 3.2460
_cell_volume 619.470(8)
_computing_cell_refinement 'CrysAlisPro 1.171.39.31d (Rigaku OD, 2017)'
_computing_data_collection 'CrysAlisPro 1.171.39.31d (Rigaku OD, 2017)'
_computing_data_reduction 'CrysAlisPro 1.171.39.31d (Rigaku OD, 2017)'
_computing_molecular_graphics 'Olex2 (Dolomanov et al., 2009)'
_computing_publication_material 'Olex2 (Dolomanov et al., 2009)'
_computing_structure_refinement 'XL (Sheldrick, 2008)'
_computing_structure_solution 'ShelXT (Sheldrick, 2015)'
_diffrn_ambient_environment N~2~
_diffrn_ambient_temperature 100.0(1)
_diffrn_detector 'CCD plate'
_diffrn_detector_type 'Pilatus 300K'
_diffrn_measured_fraction_theta_full 1.000
_diffrn_measured_fraction_theta_max 0.991
_diffrn_measurement_details
;
List of Runs (angles in degrees, time in seconds):

  # Type    Start    End  Width  t~exp~   \w     \q     \k     \f   Frames
--------------------------------------------------------------------------
  1  \w     29.00 121.00   0.50    0.10    --   54.00  81.00-144.19  184
  2  \w     32.00 125.00   0.50    0.10    --   58.00  83.00 -25.33  186
  3  \w     91.00 178.00   0.50    0.10    --  110.00 125.00 150.00  174
  4  \w     65.00 157.00   0.50    0.10    --   90.00  81.00  36.11  184
  5  \w     38.00 128.00   0.50    0.10    --   62.00  79.00-112.09  180
  6  \w     86.00 177.00   0.50    0.10    --  110.00  77.00-180.00  182
  7  \w     86.00 177.00   0.50    0.10    --  110.00  77.00-120.00  182
  8  \w     86.00 177.00   0.50    0.10    --  110.00  77.00 -30.00  182
  9  \w    -95.00  -9.00   0.50    0.10    --  -70.00 125.00 120.00  172
 10  \w     24.00 117.00   0.50    0.10    --   50.00  83.00  27.88  186
 11  \w     45.00 137.00   0.50    0.10    --   70.00  80.00  74.36  184
 12  \w     47.00 136.00   0.50    0.10    --   70.00  75.00 -47.22  178
 13  \w     72.00 160.00   0.50    0.10    --   86.00  49.00 -73.61  176
 14  \w     57.00 145.00   0.50    0.10    --   74.00  61.00 -87.38  176
 15  \w     80.00 168.00   0.50    0.10    --   94.00  49.00   1.89  176
 16  \w     98.00 178.00   0.50    0.10    --  110.00  38.00 -60.00  160
 17  \w     86.00 177.00   0.50    0.10    --  110.00  77.00 -90.00  182
 18  \w     86.00 177.00   0.50    0.10    --  110.00  77.00 -60.00  182
 19  \w     86.00 177.00   0.50    0.10    --  110.00  77.00 120.00  182
 20  \w     86.00 177.00   0.50    0.10    --  110.00  77.00  90.00  182
 21  \w     94.00 178.00   0.50    0.10    --  110.00  57.00  90.00  168
 22  \w     86.00 177.00   0.50    0.10    --  110.00  77.00 150.00  182
 23  \w     98.00 178.00   0.50    0.10    --  110.00  38.00  30.00  160
 24  \w     98.00 178.00   0.50    0.10    --  110.00  38.00 -90.00  160
 25  \w     98.00 178.00   0.50    0.10    --  110.00  38.00-120.00  160
 26  \w     86.00 177.00   0.50    0.10    --  110.00  77.00-150.00  182
 27  \w     94.00 178.00   0.50    0.10    --  110.00  57.00 150.00  168
 28  \w     86.00 177.00   0.50    0.10    --  110.00  77.00  60.00  182
 29  \w     26.00 116.00   0.50    0.10    --   49.37  77.00 -60.00  180
 30  \w     37.00 125.00   0.50    0.10    --   49.37  19.00-120.00  176
 31  \w     37.00 125.00   0.50    0.10    --   49.37  38.00 -30.00  176
 32  \w     26.00 116.00   0.50    0.10    --   49.37  77.00 120.00  180
 33  \w     37.00 125.00   0.50    0.10    --   49.37  38.00 -90.00  176
 34  \w     34.00 121.00   0.50    0.10    --   49.37  57.00 120.00  174
 35  \w     26.00 116.00   0.50    0.10    --   49.37  77.00-180.00  180
 36  \w     40.00 110.00   0.50    0.10    --  110.00 -99.00-120.00  140
 37  \w     40.00 110.00   0.50    0.10    --  110.00 -99.00 -60.00  140
 38  \w     39.00 122.00   0.50    0.10    --  110.00-125.00   0.00  166
 39  \w     40.00 110.00   0.50    0.10    --  110.00 -99.00 120.00  140
 40  \w     40.00 110.00   0.50    0.10    --  110.00 -99.00  90.00  140
 41  \w     57.00 122.00   0.50    0.10    --   49.37-178.00  60.00  130
 42  \w     44.00 134.00   0.50    0.10    --  110.00 -77.00 150.00  180
 43  \w     38.00  84.00   0.50    0.10    --  110.00 -57.00-150.00   92
 44  \w    -16.00  73.00   0.50    0.10    --   49.37 -77.00  60.00  178
 45  \w   -116.00 -26.00   0.50    0.10    --  -49.37 -77.00  30.00  180
 46  \w   -121.00 -34.00   0.50    0.10    --  -49.37 -57.00 120.00  174
 47  \w   -125.00 -36.00   0.50    0.10    --  -49.37 -38.00 150.00  178
 48  \w   -142.00 -54.00   0.50    0.10    --  -70.00 -57.00 120.00  176
 49  \w   -137.00 -46.00   0.50    0.10    --  -70.00 -77.00  90.00  182
 50  \w   -136.00 -47.00   0.50    0.10    --  -70.00 -74.00-177.93  178
 51  \w   -137.00 -46.00   0.50    0.10    --  -70.00 -77.00  30.00  182
 52  \w   -137.00 -46.00   0.50    0.10    --  -70.00 -77.00 -60.00  182
 53  \w   -137.00 -46.00   0.50    0.10    --  -70.00 -77.00  60.00  182
 54  \w   -136.00 -45.00   0.50    0.10    --  -70.00 -79.00-178.47  182
 55  \w   -137.00 -46.00   0.50    0.10    --  -70.00 -77.00 -30.00  182
 56  \w   -140.00 -51.00   0.50    0.10    --  -70.00 -64.00-162.44  178
 57  \w   -137.00 -46.00   0.50    0.10    --  -70.00 -77.00   0.00  182
 58  \w   -128.00 -37.00   0.50    0.10    --  -62.00 -80.00-123.49  182
;
_diffrn_measurement_device 'four-circle diffractometer'
_diffrn_measurement_device_type 'XtaLAB Synergy, Dualflex, Pilatus 300K'
_diffrn_measurement_method '\w scans'
_diffrn_orient_matrix_type 'CrysAlisPro convention (1999,Acta A55,543-557)'
_diffrn_orient_matrix_UB_11 0.0075776000
_diffrn_orient_matrix_UB_12 0.0010361000
_diffrn_orient_matrix_UB_13 -0.1135383000
_diffrn_orient_matrix_UB_21 0.1003005000
_diffrn_orient_matrix_UB_22 0.1745877000
_diffrn_orient_matrix_UB_23 0.0026094000
_diffrn_orient_matrix_UB_31 0.2583780000
_diffrn_orient_matrix_UB_32 -0.0678213000
_diffrn_orient_matrix_UB_33 0.0050761000
_diffrn_radiation_monochromator mirror
_diffrn_radiation_probe x-ray
_diffrn_radiation_type CuK\a
_diffrn_radiation_wavelength 1.54184
_diffrn_reflns_av_R_equivalents 0.0383
_diffrn_reflns_av_unetI/netI 0.0183
_diffrn_reflns_Laue_measured_fraction_full 1.000
_diffrn_reflns_Laue_measured_fraction_max 0.991
_diffrn_reflns_limit_h_max 7
_diffrn_reflns_limit_h_min -6
_diffrn_reflns_limit_k_max 10
_diffrn_reflns_limit_k_min -10
_diffrn_reflns_limit_l_max 17
_diffrn_reflns_limit_l_min -17
_diffrn_reflns_number 23694
_diffrn_reflns_point_group_measured_fraction_full 1.000
_diffrn_reflns_point_group_measured_fraction_max 0.980
_diffrn_reflns_theta_full 67.684
_diffrn_reflns_theta_max 79.764
_diffrn_reflns_theta_min 3.263
_diffrn_source 'micro-focus sealed X-ray tube'
_diffrn_source_type 'PhotonJet (Cu) X-ray Source'
_exptl_absorpt_coefficient_mu 0.662
_exptl_absorpt_correction_T_max 1.000
_exptl_absorpt_correction_T_min 0.743
_exptl_absorpt_correction_type gaussian
_exptl_absorpt_process_details
;
CrysAlisPro 1.171.39.31d (Rigaku Oxford Diffraction, 2017)
Numerical absorption correction based on gaussian integration over
			a multifaceted crystal model
Empirical absorption correction using spherical harmonics,
 implemented in SCALE3 ABSPACK scaling algorithm.
;
_exptl_crystal_colour 'clear colourless'
_exptl_crystal_colour_lustre clear
_exptl_crystal_colour_primary colourless
_exptl_crystal_density_diffrn 1.342
_exptl_crystal_description block
_exptl_crystal_F_000 264
_exptl_crystal_size_max 0.171
_exptl_crystal_size_mid 0.132
_exptl_crystal_size_min 0.046
_refine_diff_density_max 0.123
_refine_diff_density_min -0.192
_refine_diff_density_rms 0.037
_refine_ls_abs_structure_details
;
 Flack x determined using 1161 quotients [(I+)-(I-)]/[(I+)+(I-)]
 (Parsons, Flack and Wagner, Acta Cryst. B69 (2013) 249-259).
;
_refine_ls_abs_structure_Flack -0.13(13)
_refine_ls_extinction_method none
_refine_ls_goodness_of_fit_ref 1.052
_refine_ls_hydrogen_treatment mixed
_refine_ls_matrix_type full
_refine_ls_number_parameters 175
_refine_ls_number_reflns 2640
_refine_ls_number_restraints 2
_refine_ls_restrained_S_all 1.052
_refine_ls_R_factor_all 0.0298
_refine_ls_R_factor_gt 0.0293
_refine_ls_shift/su_max 0.000
_refine_ls_shift/su_mean 0.000
_refine_ls_structure_factor_coef Fsqd
_refine_ls_weighting_details 'w=1/[\s^2^(Fo^2^)+(0.0379P)^2^+0.1080P] where P=(Fo^2^+2Fc^2^)/3'
_refine_ls_weighting_scheme calc
_refine_ls_wR_factor_gt 0.0711
_refine_ls_wR_factor_ref 0.0717
_reflns_Friedel_coverage 0.845
_reflns_Friedel_fraction_full 0.999
_reflns_Friedel_fraction_max 0.966
_reflns_number_gt 2586
_reflns_number_total 2640
_reflns_threshold_expression 'I > 2\s(I)'
_cod_data_source_file ja9b05830_si_006.cif
_cod_data_source_block ca121118_1_1
_cod_original_cell_volume 619.470(7)
_cod_database_code 4128624
_shelx_shelxl_version_number 2014/7
_chemical_oxdiff_formula C15H14N4
_shelx_space_group_comment
;
The symmetry employed for this shelxl refinement is uniquely defined
by the following loop, which should always be used as a source of
symmetry information in preference to the above space-group names.
They are only intended as comments.
;
_reflns_odcompleteness_completeness 100.00
_reflns_odcompleteness_iscentric 1
_reflns_odcompleteness_theta 66.97
_olex2_refinement_description
;
1. Fixed Uiso
 At 1.2 times of:
  All C(H) groups, All C(H,H) groups, All N(H) groups
2. Restrained distances
 N2-H2
 0.93 with sigma of 0.02
3.a Ternary CH refined with riding coordinates:
 C10(H10)
3.b Aromatic/amide H refined with riding coordinates:
 C2(H2A), C4(H4), C6(H6), C7(H7), C8(H8), C9(H9), C11(H11), C12(H12), C13(H13),
  C15(H15)
3.c X=CH2 refined with riding coordinates:
 C14(H14A,H14B)
;
_olex2_date_sample_data_collection 2018-11-12
_olex2_date_sample_submission 2018-11-12
_olex2_submission_original_sample_id ca121118_1_1
_olex2_submission_special_instructions 'No special instructions were received'
_oxdiff_exptl_absorpt_empirical_details
;
Empirical correction (ABSPACK) includes:
- Absorption correction using spherical harmonics
- Frame scaling
- Detector area scaling
;
_oxdiff_exptl_absorpt_empirical_full_max 1.236
_oxdiff_exptl_absorpt_empirical_full_min 0.814

loop_
_space_group_symop_operation_xyz
'x, y, z'
'-x, y+1/2, -z'

loop_
_atom_site_label
_atom_site_type_symbol
_atom_site_fract_x
_atom_site_fract_y
_atom_site_fract_z
_atom_site_U_iso_or_equiv
_atom_site_adp_type
_atom_site_occupancy
_atom_site_site_symmetry_order
_atom_site_calc_flag
_atom_site_refinement_flags_posn
N1 N 0.3270(3) 0.58058(17) 0.89628(10) 0.0181(3) Uani 1 1 d .
N2 N 0.1780(3) 0.44142(17) 0.89953(10) 0.0195(3) Uani 1 1 d D
H2 H 0.195(4) 0.400(2) 0.9634(13) 0.023 Uiso 1 1 d DR
N3 N 0.6236(3) 0.75354(18) 0.91577(11) 0.0238(3) Uani 1 1 d .
N4 N 0.4225(3) 0.83745(18) 0.87890(11) 0.0233(3) Uani 1 1 d .
C1 C 0.3475(3) 0.3634(2) 0.55055(12) 0.0190(3) Uani 1 1 d .
C2 C 0.2496(3) 0.7309(2) 0.86886(12) 0.0223(3) Uani 1 1 d .
H2A H 0.0912 0.7552 0.8456 0.027 Uiso 1 1 calc R
C3 C 0.1393(3) 0.45155(19) 0.51984(12) 0.0197(3) Uani 1 1 d .
C4 C 0.3841(3) 0.32913(19) 0.65259(12) 0.0188(3) Uani 1 1 d .
H4 H 0.5244 0.2718 0.6738 0.023 Uiso 1 1 calc R
C5 C 0.2206(3) 0.37745(18) 0.72098(12) 0.0183(3) Uani 1 1 d .
C6 C 0.0149(3) 0.4676(2) 0.68997(12) 0.0206(3) Uani 1 1 d .
H6 H -0.0975 0.5022 0.7374 0.025 Uiso 1 1 calc R
C7 C 0.1012(3) 0.4834(2) 0.41749(13) 0.0238(4) Uani 1 1 d .
H7 H -0.0370 0.5424 0.3958 0.029 Uiso 1 1 calc R
C8 C -0.0232(3) 0.5053(2) 0.59242(13) 0.0215(4) Uani 1 1 d .
H8 H -0.1598 0.5680 0.5731 0.026 Uiso 1 1 calc R
C9 C 0.5116(3) 0.3106(2) 0.47880(13) 0.0233(4) Uani 1 1 d .
H9 H 0.6522 0.2527 0.4988 0.028 Uiso 1 1 calc R
C10 C 0.2486(3) 0.3176(2) 0.82690(12) 0.0191(3) Uani 1 1 d .
H10 H 0.4198 0.2856 0.8400 0.023 Uiso 1 1 calc R
C11 C 0.0887(3) 0.1701(2) 0.83822(12) 0.0218(4) Uani 1 1 d .
H11 H 0.1374 0.0734 0.8059 0.026 Uiso 1 1 calc R
C12 C 0.4691(3) 0.3426(2) 0.38075(13) 0.0258(4) Uani 1 1 d .
H12 H 0.5798 0.3059 0.3332 0.031 Uiso 1 1 calc R
C13 C 0.5598(3) 0.6011(2) 0.92532(14) 0.0238(4) Uani 1 1 d .
H13 H 0.6624 0.5169 0.9493 0.029 Uiso 1 1 calc R
C14 C -0.1112(3) 0.1624(2) 0.88846(13) 0.0242(4) Uani 1 1 d .
H14A H -0.1675 0.2558 0.9221 0.029 Uiso 1 1 calc R
H14B H -0.1989 0.0635 0.8910 0.029 Uiso 1 1 calc R
C15 C 0.2630(4) 0.4293(2) 0.34990(13) 0.0260(4) Uani 1 1 d .
H15 H 0.2355 0.4506 0.2817 0.031 Uiso 1 1 calc R

loop_
_atom_site_aniso_label
_atom_site_aniso_U_11
_atom_site_aniso_U_22
_atom_site_aniso_U_33
_atom_site_aniso_U_23
_atom_site_aniso_U_13
_atom_site_aniso_U_12
N1 0.0212(7) 0.0154(6) 0.0177(6) 0.0001(5) 0.0002(5) -0.0016(6)
N2 0.0249(7) 0.0152(6) 0.0183(6) 0.0000(5) 0.0014(5) -0.0037(5)
N3 0.0247(8) 0.0202(7) 0.0263(7) -0.0002(6) -0.0028(6) -0.0013(6)
N4 0.0265(8) 0.0189(7) 0.0245(7) 0.0011(6) -0.0004(6) -0.0005(6)
C1 0.0213(8) 0.0150(7) 0.0207(8) -0.0011(6) 0.0003(6) -0.0017(6)
C2 0.0250(9) 0.0182(8) 0.0237(8) 0.0011(6) -0.0005(7) 0.0014(7)
C3 0.0207(8) 0.0173(8) 0.0211(8) 0.0002(6) -0.0001(6) -0.0022(7)
C4 0.0187(8) 0.0152(8) 0.0223(8) -0.0004(6) -0.0016(6) 0.0008(6)
C5 0.0212(8) 0.0145(7) 0.0193(8) -0.0004(6) -0.0008(6) -0.0021(6)
C6 0.0202(8) 0.0203(8) 0.0215(8) -0.0009(6) 0.0023(6) 0.0014(7)
C7 0.0270(9) 0.0215(9) 0.0226(8) 0.0026(7) -0.0027(7) -0.0017(7)
C8 0.0208(8) 0.0195(8) 0.0240(8) -0.0003(7) -0.0020(7) 0.0023(6)
C9 0.0234(9) 0.0219(8) 0.0248(9) -0.0013(7) 0.0027(7) 0.0000(7)
C10 0.0205(8) 0.0177(8) 0.0191(8) -0.0004(6) -0.0009(6) 0.0021(6)
C11 0.0309(10) 0.0147(7) 0.0198(8) 0.0007(6) -0.0029(7) 0.0000(7)
C12 0.0278(9) 0.0265(9) 0.0232(8) -0.0032(7) 0.0058(7) -0.0026(7)
C13 0.0242(9) 0.0192(8) 0.0279(9) 0.0004(7) -0.0036(7) -0.0003(7)
C14 0.0329(10) 0.0182(8) 0.0216(8) 0.0008(7) -0.0003(7) -0.0062(7)
C15 0.0321(10) 0.0259(9) 0.0200(8) 0.0028(7) 0.0003(7) -0.0049(7)

loop_
_atom_type_symbol
_atom_type_description
_atom_type_scat_dispersion_real
_atom_type_scat_dispersion_imag
_atom_type_scat_source
C C 0.0181 0.0091 'International Tables Vol C Tables 4.2.6.8 and 6.1.1.4'
H H 0.0000 0.0000 'International Tables Vol C Tables 4.2.6.8 and 6.1.1.4'
N N 0.0311 0.0180 'International Tables Vol C Tables 4.2.6.8 and 6.1.1.4'

loop_
_exptl_crystal_face_index_h
_exptl_crystal_face_index_k
_exptl_crystal_face_index_l
_exptl_crystal_face_perp_dist
3 2 0 0.0670
-1 5 0 0.0719
-2 4 0 0.0761
-4 -1 0 0.0888
0 -5 0 0.0570
0 0 -9 0.0243
0 0 9 0.0216
-3 2 -3 0.0871
2 3 -6 0.0586
0 -4 6 0.0476
3 -1 -2 0.0809
3 1 -5 0.0621
3 1 -2 0.0654
2 4 -3 0.0635
0 -4 -5 0.0470
-3 -1 -4 0.0834
0 -1 -9 0.0198
3 3 -4 0.0564
-2 4 -4 0.0645
-1 5 2 0.0664
4 0 1 0.0757
0 4 6 0.0440

loop_
_geom_angle_atom_site_label_1
_geom_angle_atom_site_label_2
_geom_angle_atom_site_label_3
_geom_angle
C2 N1 N2 124.25(14)
C13 N1 N2 130.44(14)
C13 N1 C2 105.10(14)
N1 N2 H2 106.1(13)
N1 N2 C10 111.91(13)
C10 N2 H2 110.0(13)
C13 N3 N4 106.99(14)
C2 N4 N3 106.68(14)
C3 C1 C4 118.98(15)
C9 C1 C3 119.25(15)
C9 C1 C4 121.76(16)
N1 C2 H2A 124.6
N4 C2 N1 110.76(15)
N4 C2 H2A 124.6
C1 C3 C7 118.84(15)
C1 C3 C8 118.87(14)
C8 C3 C7 122.29(16)
C1 C4 H4 119.4
C5 C4 C1 121.12(15)
C5 C4 H4 119.4
C4 C5 C6 119.57(15)
C4 C5 C10 119.20(15)
C6 C5 C10 120.89(14)
C5 C6 H6 119.6
C8 C6 C5 120.71(16)
C8 C6 H6 119.6
C3 C7 H7 119.8
C15 C7 C3 120.36(17)
C15 C7 H7 119.8
C3 C8 H8 119.7
C6 C8 C3 120.68(16)
C6 C8 H8 119.7
C1 C9 H9 119.8
C12 C9 C1 120.46(17)
C12 C9 H9 119.8
N2 C10 C5 112.48(13)
N2 C10 H10 109.3
N2 C10 C11 108.67(13)
C5 C10 H10 109.3
C11 C10 C5 107.88(13)
C11 C10 H10 109.3
C10 C11 H11 116.8
C14 C11 C10 126.49(16)
C14 C11 H11 116.8
C9 C12 H12 119.7
C9 C12 C15 120.55(17)
C15 C12 H12 119.7
N1 C13 H13 124.8
N3 C13 N1 110.46(16)
N3 C13 H13 124.8
C11 C14 H14A 120.0
C11 C14 H14B 120.0
H14A C14 H14B 120.0
C7 C15 C12 120.54(16)
C7 C15 H15 119.7
C12 C15 H15 119.7

loop_
_geom_bond_atom_site_label_1
_geom_bond_atom_site_label_2
_geom_bond_distance
N1 N2 1.4146(19)
N1 C2 1.359(2)
N1 C13 1.355(2)
N2 H2 0.934(18)
N2 C10 1.476(2)
N3 N4 1.397(2)
N3 C13 1.310(2)
N4 C2 1.306(2)
C1 C3 1.420(2)
C1 C4 1.421(2)
C1 C9 1.416(2)
C2 H2A 0.9500
C3 C7 1.422(2)
C3 C8 1.421(2)
C4 H4 0.9500
C4 C5 1.372(2)
C5 C6 1.418(2)
C5 C10 1.522(2)
C6 H6 0.9500
C6 C8 1.370(2)
C7 H7 0.9500
C7 C15 1.372(3)
C8 H8 0.9500
C9 H9 0.9500
C9 C12 1.370(3)
C10 H10 1.0000
C10 C11 1.514(2)
C11 H11 0.9500
C11 C14 1.318(3)
C12 H12 0.9500
C12 C15 1.405(3)
C13 H13 0.9500
C14 H14A 0.9500
C14 H14B 0.9500
C15 H15 0.9500

loop_
_exptl_oxdiff_crystal_face_indexfrac_h
_exptl_oxdiff_crystal_face_indexfrac_k
_exptl_oxdiff_crystal_face_indexfrac_l
_exptl_oxdiff_crystal_face_x
_exptl_oxdiff_crystal_face_y
_exptl_oxdiff_crystal_face_z
3.0000 2.0000 -0.0000 0.0248 0.6501 0.6395
-1.0000 5.0000 0.0000 -0.0024 0.7726 -0.5975
-2.0000 4.0000 0.0000 -0.0110 0.4977 -0.7880
-4.0000 -1.0000 0.0000 -0.0313 -0.5758 -0.9657
0.0000 -5.0000 -0.0000 -0.0052 -0.8729 0.3391
-0.0000 0.0000 -9.0000 1.0218 -0.0235 -0.0457
0.0000 -0.0000 9.0000 -1.0218 0.0235 0.0457
-3.0000 2.0000 -3.0000 0.3200 0.0404 -0.9260
2.0000 3.0000 -6.0000 0.6995 0.7087 0.2828
0.0000 -4.0000 6.0000 -0.6854 -0.6827 0.3017
3.0000 -1.0000 -2.0000 0.2488 0.1211 0.8328
3.0000 1.0000 -5.0000 0.5915 0.4624 0.6819
3.0000 1.0000 -2.0000 0.2508 0.4703 0.6972
2.0000 4.0000 -3.0000 0.3599 0.8911 0.2302
-0.0000 -4.0000 -5.0000 0.5635 -0.7114 0.2459
-3.0000 -1.0000 -4.0000 0.4304 -0.4859 -0.7276
-0.0000 -1.0000 -9.0000 1.0208 -0.1981 0.0221
3.0000 3.0000 -4.0000 0.4800 0.8142 0.5514
-2.0000 4.0000 -4.0000 0.4431 0.4873 -0.8083
-1.0000 5.0000 2.0000 -0.2295 0.7779 -0.5873
4.0000 0.0000 1.0000 -0.0832 0.4038 1.0386
0.0000 4.0000 6.0000 -0.6771 0.7140 -0.2408
